data_4070505
loop_
_publ_author_name
'Carr, Michael J.'
'McGrath, Thomas D.'
'Stone, F. Gordon A.'

_publ_section_title
;
 Synthesis and Reactivity of 10-Vertexarachno-Platinacarboranes
;
_journal_issue 9
_journal_name_full Organometallics
_journal_page_first 2099
_journal_paper_doi 10.1021/om7012056
_journal_volume 27
_journal_year 2008
_chemical_formula_moiety 'C24 H36 B8 N P Pt'
_chemical_formula_sum 'C24 H36 B8 N P Pt'
_chemical_formula_weight 651.08
_chemical_name_systematic
; 
 ? 
;
_space_group_IT_number 14
_symmetry_cell_setting monoclinic
_symmetry_space_group_name_Hall '-P 2ybc'
_symmetry_space_group_name_H-M 'P 1 21/c 1'
_atom_sites_solution_hydrogens geom
_atom_sites_solution_primary direct
_atom_sites_solution_secondary difmap
_audit_creation_method SHELXL-97
_cell_angle_alpha 90.00
_cell_angle_beta 120.204(2)
_cell_angle_gamma 90.00
_cell_formula_units_Z 8
_cell_length_a 23.5550(7)
_cell_length_b 10.9581(3)
_cell_length_c 27.9532(7)
_cell_measurement_reflns_used 9887
_cell_measurement_temperature 110(2)
_cell_measurement_theta_max 28.96
_cell_measurement_theta_min 2.35
_cell_volume 6235.7(3)
_computing_cell_refinement
;
  Bruker APEX2 (Bruker, 2003)
;
_computing_data_collection
;
  Bruker APEX2 (Bruker, 2003)
;
_computing_data_reduction
;
  Bruker APEX2 (Bruker, 2003)
;
_computing_molecular_graphics
;
  ORTEP3 for Windows (Farrugia, 1997)
  XSeed (Barbour, 2001)
;
_computing_publication_material
;
  enCIFer (CCDC, 2002)
;
_computing_structure_refinement
;
  SHELXS-97 (Sheldrick, 1986)
;
_computing_structure_solution
;
  SHELXS-97 (Sheldrick, 1986)
;
_diffrn_ambient_temperature 110(2)
_diffrn_measured_fraction_theta_full 0.994
_diffrn_measured_fraction_theta_max 0.992
_diffrn_measurement_device_type 'Bruker-Nonius X8 APEX CCD area detector'
_diffrn_measurement_method 'phi and omega scans'
_diffrn_radiation_monochromator graphite
_diffrn_radiation_source 'fine-focus sealed tube'
_diffrn_radiation_type MoK\a
_diffrn_radiation_wavelength 0.71073
_diffrn_reflns_av_R_equivalents 0.0587
_diffrn_reflns_av_sigmaI/netI 0.0702
_diffrn_reflns_limit_h_max 32
_diffrn_reflns_limit_h_min -24
_diffrn_reflns_limit_k_max 14
_diffrn_reflns_limit_k_min -9
_diffrn_reflns_limit_l_max 38
_diffrn_reflns_limit_l_min -38
_diffrn_reflns_number 48754
_diffrn_reflns_theta_full 25.00
_diffrn_reflns_theta_max 29.04
_diffrn_reflns_theta_min 3.14
_exptl_absorpt_coefficient_mu 4.565
_exptl_absorpt_correction_T_max 0.6841
_exptl_absorpt_correction_T_min 0.5197
_exptl_absorpt_correction_type multi-scan
_exptl_absorpt_process_details 'SADABS (Bruker, 2003)'
_exptl_crystal_colour colourless
_exptl_crystal_density_diffrn 1.387
_exptl_crystal_density_method 'not measured'
_exptl_crystal_description Block
_exptl_crystal_F_000 2560
_exptl_crystal_size_max 0.16
_exptl_crystal_size_mid 0.11
_exptl_crystal_size_min 0.09
_refine_diff_density_max 14.729
_refine_diff_density_min -2.725
_refine_diff_density_rms 0.240
_refine_ls_extinction_method none
_refine_ls_goodness_of_fit_ref 1.044
_refine_ls_hydrogen_treatment mixed
_refine_ls_matrix_type full
_refine_ls_number_parameters 653
_refine_ls_number_reflns 16488
_refine_ls_number_restraints 0
_refine_ls_restrained_S_all 1.044
_refine_ls_R_factor_all 0.0794
_refine_ls_R_factor_gt 0.0594
_refine_ls_shift/su_max 0.002
_refine_ls_shift/su_mean 0.000
_refine_ls_structure_factor_coef Fsqd
_refine_ls_weighting_details 'calc w=1/[\s^2^(Fo^2^)+(0.0616P)^2^+63.1089P] where P=(Fo^2^+2Fc^2^)/3'
_refine_ls_weighting_scheme calc
_refine_ls_wR_factor_gt 0.1403
_refine_ls_wR_factor_ref 0.1526
_reflns_number_gt 12898
_reflns_number_total 16488
_reflns_threshold_expression >2sigma(I)
_cod_data_source_file cif.cif
_cod_data_source_block 5
_cod_depositor_comments
;
The following automatic conversions were performed:

'_symmetry_cell_setting' value 'Monoclinic' changed to 'monoclinic'
according to /home/saulius/struct/CIF-dictionaries/cif_core.dic
dictionary named 'cif_core.dic' version 2.4.1 from 2010-06-29.

Automatic conversion script
Id: cif_fix_values 1715 2011-07-08 13:25:40Z adriana 
;
_cod_original_sg_symbol_H-M P21/c
_cod_database_code 4070505

loop_
_symmetry_equiv_pos_as_xyz
'x, y, z'
'-x, y+1/2, -z+1/2'
'-x, -y, -z'
'x, -y-1/2, z-1/2'

loop_
_atom_site_label
_atom_site_type_symbol
_atom_site_fract_x
_atom_site_fract_y
_atom_site_fract_z
_atom_site_U_iso_or_equiv
_atom_site_adp_type
_atom_site_occupancy
_atom_site_symmetry_multiplicity
_atom_site_calc_flag
_atom_site_refinement_flags
Pt9 Pt -0.001585(12) -0.43272(2) -0.200302(10) 0.01504(7) Uani 1 1 d .
Pt19 Pt -0.438360(13) -0.54138(2) -0.699291(11) 0.02014(8) Uani 1 1 d .
P27 P -0.33705(9) -0.52286(16) -0.62069(7) 0.0178(3) Uani 1 1 d .
P91 P -0.00951(8) -0.44545(15) -0.12190(7) 0.0151(3) Uani 1 1 d .
N22 N -0.3938(3) -0.4943(6) -0.7852(3) 0.0291(14) Uani 1 1 d .
N93 N -0.1483(3) -0.4929(5) -0.2853(2) 0.0210(12) Uani 1 1 d .
C6 C 0.1008(4) -0.6530(7) -0.2141(4) 0.036(2) Uani 1 1 d .
H6A H 0.1298 -0.7231 -0.2181 0.044 Uiso 1 1 calc R
H6B H 0.0625 -0.6964 -0.2103 0.044 Uiso 1 1 calc R
C16 C -0.5643(5) -0.3255(8) -0.7284(4) 0.043(2) Uani 1 1 d .
H16A H -0.6002 -0.2564 -0.7368 0.052 Uiso 1 1 calc R
H16B H -0.5216 -0.2820 -0.7248 0.052 Uiso 1 1 calc R
C21 C -0.4080(4) -0.5140(7) -0.7521(3) 0.0252(15) Uani 1 1 d .
C23 C -0.3744(5) -0.4685(9) -0.8258(4) 0.043(2) Uani 1 1 d .
C24 C -0.3270(7) -0.3607(10) -0.8037(7) 0.075(4) Uani 1 1 d .
H24A H -0.3517 -0.2830 -0.7994 0.113 Uiso 1 1 calc R
H24B H -0.3103 -0.3397 -0.8319 0.113 Uiso 1 1 calc R
H24C H -0.2859 -0.3837 -0.7642 0.113 Uiso 1 1 calc R
C25 C -0.3414(6) -0.5834(10) -0.8321(5) 0.052(3) Uani 1 1 d .
H25A H -0.2998 -0.6068 -0.7930 0.079 Uiso 1 1 calc R
H25B H -0.3256 -0.5661 -0.8614 0.079 Uiso 1 1 calc R
H25C H -0.3757 -0.6574 -0.8466 0.079 Uiso 1 1 calc R
C26 C -0.4378(7) -0.4358(16) -0.8800(5) 0.086(5) Uani 1 1 d .
H26A H -0.4700 -0.5130 -0.8940 0.128 Uiso 1 1 calc R
H26B H -0.4258 -0.4110 -0.9109 0.128 Uiso 1 1 calc R
H26C H -0.4616 -0.3608 -0.8728 0.128 Uiso 1 1 calc R
C28 C -0.3291(4) -0.3912(6) -0.5779(3) 0.0216(14) Uani 1 1 d .
C29 C -0.3466(4) -0.2765(7) -0.6038(3) 0.0294(17) Uani 1 1 d .
H29 H -0.3639 -0.2686 -0.6471 0.035 Uiso 1 1 calc R
C30 C -0.3414(5) -0.1742(8) -0.5732(4) 0.043(2) Uani 1 1 d .
H30 H -0.3529 -0.0864 -0.5926 0.052 Uiso 1 1 calc R
C31 C -0.3216(6) -0.1839(9) -0.5180(4) 0.054(3) Uani 1 1 d .
H31 H -0.3190 -0.1043 -0.4948 0.065 Uiso 1 1 calc R
C32 C -0.3052(7) -0.2963(9) -0.4926(4) 0.066(4) Uani 1 1 d .
H32 H -0.2895 -0.3036 -0.4495 0.080 Uiso 1 1 calc R
C33 C -0.3088(5) -0.4001(8) -0.5223(3) 0.041(2) Uani 1 1 d .
H33 H -0.2958 -0.4870 -0.5022 0.050 Uiso 1 1 calc R
C34 C -0.3124(4) -0.6542(7) -0.5742(3) 0.0232(15) Uani 1 1 d .
C35 C -0.3589(4) -0.7411(7) -0.5784(3) 0.0293(17) Uani 1 1 d .
H35 H -0.4094 -0.7323 -0.6099 0.035 Uiso 1 1 calc R
C36 C -0.3385(5) -0.8386(8) -0.5413(4) 0.042(2) Uani 1 1 d .
H36 H -0.3737 -0.9042 -0.5439 0.050 Uiso 1 1 calc R
C37 C -0.2732(5) -0.8507(8) -0.5011(4) 0.047(3) Uani 1 1 d .
H37 H -0.2581 -0.9237 -0.4717 0.057 Uiso 1 1 calc R
C38 C -0.2278(4) -0.7692(9) -0.4988(4) 0.046(3) Uani 1 1 d .
H38 H -0.1770 -0.7816 -0.4687 0.055 Uiso 1 1 calc R
C39 C -0.2466(4) -0.6701(8) -0.5351(4) 0.036(2) Uani 1 1 d .
H39 H -0.2106 -0.6070 -0.5327 0.043 Uiso 1 1 calc R
C40 C -0.2675(3) -0.5095(6) -0.6321(3) 0.0185(13) Uani 1 1 d .
C41 C -0.2240(4) -0.4116(7) -0.6131(3) 0.0252(15) Uani 1 1 d .
H41 H -0.2324 -0.3365 -0.5930 0.030 Uiso 1 1 calc R
C42 C -0.1692(4) -0.4114(8) -0.6203(3) 0.0298(17) Uani 1 1 d .
H42 H -0.1353 -0.3369 -0.6048 0.036 Uiso 1 1 calc R
C43 C -0.1589(4) -0.5072(9) -0.6473(4) 0.037(2) Uani 1 1 d .
H43 H -0.1173 -0.5062 -0.6530 0.044 Uiso 1 1 calc R
C44 C -0.2026(5) -0.6045(8) -0.6671(4) 0.0356(19) Uani 1 1 d .
H44 H -0.1945 -0.6788 -0.6878 0.043 Uiso 1 1 calc R
C45 C -0.2569(4) -0.6052(8) -0.6599(3) 0.0295(17) Uani 1 1 d .
H45 H -0.2909 -0.6796 -0.6757 0.035 Uiso 1 1 calc R
C60 C 0.0419(4) -0.5712(6) -0.0788(3) 0.0195(14) Uani 1 1 d .
C61 C 0.0307(4) -0.6848(6) -0.1046(3) 0.0277(17) Uani 1 1 d .
H61 H -0.0100 -0.6972 -0.1456 0.033 Uiso 1 1 calc R
C62 C 0.0722(5) -0.7808(7) -0.0771(4) 0.044(3) Uani 1 1 d .
H62 H 0.0639 -0.8677 -0.0970 0.053 Uiso 1 1 calc R
C63 C 0.1251(5) -0.7653(9) -0.0232(4) 0.049(3) Uani 1 1 d .
H63 H 0.1571 -0.8403 -0.0019 0.058 Uiso 1 1 calc R
C64 C 0.1359(4) -0.6527(8) 0.0023(3) 0.0340(19) Uani 1 1 d .
H64 H 0.1765 -0.6400 0.0433 0.041 Uiso 1 1 calc R
C65 C 0.0936(4) -0.5559(7) -0.0255(3) 0.0239(15) Uani 1 1 d .
H65 H 0.1013 -0.4693 -0.0055 0.029 Uiso 1 1 calc R
C66 C 0.0165(3) -0.3084(6) -0.0785(3) 0.0164(13) Uani 1 1 d .
C67 C 0.0504(4) -0.2176(6) -0.0883(3) 0.0242(15) Uani 1 1 d .
H67 H 0.0607 -0.2274 -0.1212 0.029 Uiso 1 1 calc R
C68 C 0.0711(4) -0.1131(7) -0.0550(3) 0.0267(16) Uani 1 1 d .
H68 H 0.0968 -0.0425 -0.0628 0.032 Uiso 1 1 calc R
C69 C 0.0582(4) -0.1010(7) -0.0123(3) 0.034(2) Uani 1 1 d .
H69 H 0.0745 -0.0214 0.0133 0.041 Uiso 1 1 calc R
C70 C 0.0245(5) -0.1909(7) -0.0025(3) 0.0333(19) Uani 1 1 d .
H70 H 0.0149 -0.1808 0.0309 0.040 Uiso 1 1 calc R
C71 C 0.0027(4) -0.2954(7) -0.0358(3) 0.0254(16) Uani 1 1 d .
H71 H -0.0243 -0.3644 -0.0285 0.031 Uiso 1 1 calc R
C72 C -0.0905(3) -0.4729(6) -0.1309(3) 0.0180(13) Uani 1 1 d .
C73 C -0.1405(4) -0.3884(7) -0.1627(3) 0.0254(15) Uani 1 1 d .
H73 H -0.1304 -0.3128 -0.1815 0.031 Uiso 1 1 calc R
C74 C -0.2028(4) -0.4025(8) -0.1698(3) 0.0339(19) Uani 1 1 d .
H74 H -0.2407 -0.3386 -0.1945 0.041 Uiso 1 1 calc R
C75 C -0.2161(4) -0.4996(9) -0.1449(4) 0.037(2) Uani 1 1 d .
H75 H -0.2638 -0.5086 -0.1494 0.044 Uiso 1 1 calc R
C76 C -0.1680(4) -0.5842(8) -0.1143(4) 0.0352(19) Uani 1 1 d .
H76 H -0.1789 -0.6598 -0.0960 0.042 Uiso 1 1 calc R
C77 C -0.1052(4) -0.5718(7) -0.1071(3) 0.0262(16) Uani 1 1 d .
H77 H -0.0682 -0.6379 -0.0833 0.031 Uiso 1 1 calc R
C92 C -0.0945(3) -0.4683(6) -0.2535(3) 0.0173(13) Uani 1 1 d .
C94 C -0.2163(4) -0.5232(7) -0.3247(3) 0.0244(15) Uani 1 1 d .
C95 C -0.2371(5) -0.6223(8) -0.2986(4) 0.0340(19) Uani 1 1 d .
H95A H -0.2078 -0.7021 -0.2918 0.051 Uiso 1 1 calc R
H95B H -0.2878 -0.6441 -0.3256 0.051 Uiso 1 1 calc R
H95C H -0.2304 -0.5905 -0.2598 0.051 Uiso 1 1 calc R
C96 C -0.2564(4) -0.4057(8) -0.3348(4) 0.041(2) Uani 1 1 d .
H96A H -0.2502 -0.3731 -0.2964 0.061 Uiso 1 1 calc R
H96B H -0.3072 -0.4242 -0.3628 0.061 Uiso 1 1 calc R
H96C H -0.2396 -0.3378 -0.3524 0.061 Uiso 1 1 calc R
C97 C -0.2190(5) -0.5671(8) -0.3776(3) 0.0336(19) Uani 1 1 d .
H97A H -0.2035 -0.4951 -0.3943 0.050 Uiso 1 1 calc R
H97B H -0.2682 -0.5931 -0.4072 0.050 Uiso 1 1 calc R
H97C H -0.1871 -0.6440 -0.3684 0.050 Uiso 1 1 calc R
B1 B 0.1015(5) -0.4137(9) -0.2525(4) 0.0297(19) Uani 1 1 d .
H1 H 0.1121 -0.3594 -0.2789 0.036 Uiso 1 1 calc R
B2 B 0.1468(5) -0.5437(9) -0.2190(4) 0.036(2) Uani 1 1 d .
H2 H 0.1795 -0.6043 -0.2235 0.043 Uiso 1 1 calc R
B3 B 0.1543(5) -0.4186(7) -0.1794(4) 0.0248(17) Uani 1 1 d .
H3 H 0.1991 -0.3675 -0.1593 0.030 Uiso 1 1 calc R
B4 B 0.0762(4) -0.3494(7) -0.2086(3) 0.0225(16) Uani 1 1 d .
H4 H 0.0725 -0.2524 -0.2069 0.027 Uiso 1 1 calc R
B5 B 0.0657(5) -0.5634(9) -0.2736(4) 0.034(2) Uani 1 1 d .
H5 H 0.0373 -0.6165 -0.3102 0.041 Uiso 1 1 calc R
B7 B 0.1499(5) -0.5688(8) -0.1544(4) 0.0300(19) Uani 1 1 d .
H7 H 0.1729 -0.6243 -0.1180 0.036 Uiso 1 1 calc R
B8 B 0.1078(4) -0.4329(7) -0.1457(3) 0.0195(15) Uani 1 1 d .
H8 H 0.1167 -0.4242 -0.1043 0.023 Uiso 1 1 calc R
B10 B 0.0182(4) -0.4273(8) -0.2699(3) 0.0241(17) Uani 1 1 d .
H10 H -0.0289 -0.4161 -0.3062 0.029 Uiso 1 1 calc R
B11 B -0.6039(4) -0.5723(9) -0.7562(4) 0.034(2) Uani 1 1 d .
H11 H -0.6441 -0.6319 -0.7811 0.040 Uiso 1 1 calc R
B12 B -0.6137(5) -0.4345(9) -0.7292(5) 0.041(3) Uani 1 1 d .
H12 H -0.6536 -0.3744 -0.7378 0.049 Uiso 1 1 calc R
B13 B -0.5720(5) -0.5499(8) -0.6823(4) 0.031(2) Uani 1 1 d .
H13 H -0.5926 -0.5951 -0.6606 0.037 Uiso 1 1 calc R
B14 B -0.5255(5) -0.6278(8) -0.7068(4) 0.0292(19) Uani 1 1 d .
H14 H -0.5179 -0.7241 -0.7005 0.035 Uiso 1 1 calc R
B15 B -0.5953(5) -0.4284(10) -0.7832(4) 0.036(2) Uani 1 1 d .
H15 H -0.6102 -0.3843 -0.8219 0.044 Uiso 1 1 calc R
B17 B -0.5433(5) -0.3972(9) -0.6655(5) 0.037(2) Uani 1 1 d .
H17 H -0.5261 -0.3334 -0.6320 0.044 Uiso 1 1 calc R
B18 B -0.4856(4) -0.5288(8) -0.6471(4) 0.0256(17) Uani 1 1 d .
H18 H -0.4463 -0.5279 -0.6051 0.031 Uiso 1 1 calc R
B20 B -0.5396(5) -0.5625(9) -0.7708(4) 0.0296(19) Uani 1 1 d .
H20 H -0.5333 -0.5818 -0.8053 0.035 Uiso 1 1 calc R
H51 H 0.018(4) -0.544(8) -0.274(4) 0.03(2) Uiso 1 1 d .
H78 H 0.108(5) -0.548(9) -0.142(4) 0.04(3) Uiso 1 1 d .
H152 H -0.533(6) -0.431(10) -0.777(5) 0.07(4) Uiso 1 1 d .
H171 H -0.482(5) -0.427(8) -0.640(4) 0.04(3) Uiso 1 1 d .

loop_
_atom_site_aniso_label
_atom_site_aniso_U_11
_atom_site_aniso_U_22
_atom_site_aniso_U_33
_atom_site_aniso_U_23
_atom_site_aniso_U_13
_atom_site_aniso_U_12
Pt9 0.01603(13) 0.01331(12) 0.01423(12) 0.00114(8) 0.00647(10) 0.00028(9)
Pt19 0.01653(14) 0.01911(14) 0.02098(14) -0.00058(9) 0.00662(11) 0.00008(10)
P27 0.0150(8) 0.0160(8) 0.0183(8) 0.0025(6) 0.0054(7) 0.0010(6)
P91 0.0148(8) 0.0133(8) 0.0147(7) 0.0001(6) 0.0055(6) -0.0004(6)
N22 0.027(4) 0.031(4) 0.029(3) 0.002(3) 0.015(3) -0.002(3)
N93 0.024(3) 0.019(3) 0.018(3) 0.004(2) 0.010(3) 0.004(2)
C6 0.032(5) 0.022(4) 0.057(6) -0.018(4) 0.024(4) -0.005(3)
C16 0.037(5) 0.020(4) 0.067(6) 0.006(4) 0.022(5) -0.002(4)
C21 0.023(4) 0.024(4) 0.021(3) -0.002(3) 0.005(3) -0.002(3)
C23 0.041(5) 0.047(6) 0.047(5) 0.012(4) 0.027(5) 0.009(4)
C24 0.082(9) 0.032(5) 0.155(14) 0.014(7) 0.092(10) 0.001(6)
C25 0.069(8) 0.046(6) 0.066(7) -0.005(5) 0.051(7) -0.002(5)
C26 0.074(10) 0.147(15) 0.038(6) 0.032(8) 0.030(7) 0.032(9)
C28 0.028(4) 0.016(3) 0.022(3) 0.001(3) 0.013(3) 0.001(3)
C29 0.037(5) 0.019(4) 0.028(4) 0.007(3) 0.014(4) 0.010(3)
C30 0.070(7) 0.025(4) 0.036(5) 0.002(4) 0.028(5) 0.009(4)
C31 0.094(9) 0.023(4) 0.043(5) -0.003(4) 0.034(6) 0.004(5)
C32 0.129(12) 0.031(5) 0.035(5) -0.006(4) 0.037(7) 0.007(6)
C33 0.076(7) 0.019(4) 0.025(4) 0.004(3) 0.022(5) 0.004(4)
C34 0.022(4) 0.021(3) 0.021(3) 0.005(3) 0.006(3) 0.003(3)
C35 0.027(4) 0.025(4) 0.034(4) 0.003(3) 0.014(4) 0.002(3)
C36 0.044(5) 0.022(4) 0.056(6) 0.011(4) 0.023(5) -0.003(4)
C37 0.048(6) 0.026(4) 0.054(6) 0.020(4) 0.015(5) 0.000(4)
C38 0.021(4) 0.043(5) 0.052(6) 0.033(5) 0.001(4) 0.007(4)
C39 0.024(4) 0.029(4) 0.040(5) 0.018(4) 0.005(4) 0.002(3)
C40 0.016(3) 0.017(3) 0.018(3) 0.003(2) 0.005(3) 0.003(2)
C41 0.026(4) 0.023(4) 0.023(3) 0.002(3) 0.009(3) -0.003(3)
C42 0.023(4) 0.034(4) 0.030(4) 0.007(3) 0.012(3) -0.007(3)
C43 0.024(4) 0.051(6) 0.038(5) 0.013(4) 0.018(4) 0.003(4)
C44 0.042(5) 0.029(4) 0.042(5) 0.006(4) 0.026(4) 0.007(4)
C45 0.022(4) 0.030(4) 0.029(4) 0.001(3) 0.008(3) 0.002(3)
C60 0.024(4) 0.017(3) 0.017(3) 0.005(2) 0.010(3) 0.001(3)
C61 0.040(5) 0.015(3) 0.019(3) 0.002(3) 0.008(3) 0.004(3)
C62 0.073(7) 0.016(4) 0.029(4) 0.003(3) 0.016(5) 0.010(4)
C63 0.066(7) 0.034(5) 0.031(4) 0.005(4) 0.013(5) 0.028(5)
C64 0.041(5) 0.029(4) 0.024(4) 0.005(3) 0.011(4) 0.014(4)
C65 0.029(4) 0.021(3) 0.020(3) -0.002(3) 0.011(3) 0.002(3)
C66 0.019(3) 0.010(3) 0.014(3) 0.003(2) 0.004(3) 0.003(2)
C67 0.024(4) 0.018(3) 0.027(4) 0.000(3) 0.011(3) 0.002(3)
C68 0.026(4) 0.014(3) 0.036(4) -0.002(3) 0.012(3) -0.004(3)
C69 0.042(5) 0.014(3) 0.032(4) -0.010(3) 0.007(4) 0.005(3)
C70 0.048(5) 0.022(4) 0.027(4) -0.004(3) 0.016(4) 0.007(4)
C71 0.035(4) 0.020(3) 0.023(3) 0.002(3) 0.015(3) 0.006(3)
C72 0.020(3) 0.016(3) 0.017(3) -0.004(2) 0.009(3) -0.004(3)
C73 0.022(4) 0.028(4) 0.024(3) -0.001(3) 0.010(3) 0.002(3)
C74 0.024(4) 0.043(5) 0.028(4) -0.008(4) 0.008(3) 0.000(4)
C75 0.025(4) 0.055(6) 0.034(4) -0.018(4) 0.018(4) -0.016(4)
C76 0.032(5) 0.041(5) 0.033(4) -0.009(4) 0.016(4) -0.019(4)
C77 0.028(4) 0.027(4) 0.022(3) 0.001(3) 0.012(3) -0.007(3)
C92 0.021(3) 0.012(3) 0.017(3) -0.001(2) 0.009(3) 0.000(2)
C94 0.015(3) 0.025(4) 0.027(4) -0.004(3) 0.006(3) 0.000(3)
C95 0.040(5) 0.026(4) 0.045(5) -0.007(4) 0.027(4) -0.012(4)
C96 0.027(4) 0.036(5) 0.045(5) 0.003(4) 0.008(4) 0.014(4)
C97 0.037(5) 0.033(4) 0.025(4) -0.008(3) 0.011(4) -0.002(4)
B1 0.037(5) 0.031(5) 0.032(4) -0.005(4) 0.025(4) -0.005(4)
B2 0.032(5) 0.035(5) 0.043(6) -0.016(4) 0.021(5) -0.004(4)
B3 0.033(5) 0.017(4) 0.039(5) -0.003(3) 0.028(4) -0.002(3)
B4 0.028(4) 0.016(4) 0.029(4) -0.002(3) 0.018(4) -0.005(3)
B5 0.039(5) 0.037(5) 0.036(5) -0.021(4) 0.025(5) -0.014(4)
B7 0.027(5) 0.023(4) 0.033(5) 0.000(3) 0.010(4) 0.006(3)
B8 0.015(4) 0.022(4) 0.019(3) -0.002(3) 0.007(3) -0.004(3)
B10 0.028(4) 0.031(4) 0.019(4) -0.004(3) 0.016(3) -0.006(3)
B11 0.014(4) 0.032(5) 0.045(6) -0.001(4) 0.008(4) -0.004(3)
B12 0.031(5) 0.027(5) 0.065(7) -0.005(5) 0.025(5) 0.007(4)
B13 0.025(5) 0.026(5) 0.041(5) 0.008(4) 0.016(4) 0.003(4)
B14 0.026(4) 0.022(4) 0.040(5) 0.003(4) 0.017(4) 0.002(3)
B15 0.022(5) 0.043(6) 0.038(5) 0.009(4) 0.011(4) 0.004(4)
B17 0.030(5) 0.031(5) 0.049(6) -0.006(4) 0.020(5) 0.004(4)
B18 0.025(4) 0.026(4) 0.023(4) 0.001(3) 0.011(4) 0.000(3)
B20 0.026(5) 0.031(5) 0.024(4) -0.009(3) 0.007(4) -0.001(4)

loop_
_atom_type_symbol
_atom_type_description
_atom_type_scat_dispersion_real
_atom_type_scat_dispersion_imag
_atom_type_scat_source
C C 0.0033 0.0016 'International Tables Vol C Tables 4.2.6.8 and 6.1.1.4'
H H 0.0000 0.0000 'International Tables Vol C Tables 4.2.6.8 and 6.1.1.4'
B B 0.0013 0.0007 'International Tables Vol C Tables 4.2.6.8 and 6.1.1.4'
N N 0.0061 0.0033 'International Tables Vol C Tables 4.2.6.8 and 6.1.1.4'
P P 0.1023 0.0942 'International Tables Vol C Tables 4.2.6.8 and 6.1.1.4'
Pt Pt -1.7033 8.3905 'International Tables Vol C Tables 4.2.6.8 and 6.1.1.4'

loop_
_geom_angle_atom_site_label_1
_geom_angle_atom_site_label_2
_geom_angle_atom_site_label_3
_geom_angle
C92 Pt9 B4 133.0(3)
C92 Pt9 B10 89.3(3)
B4 Pt9 B10 48.0(3)
C92 Pt9 B8 167.2(3)
B4 Pt9 B8 47.7(3)
B10 Pt9 B8 85.4(3)
C92 Pt9 P91 96.6(2)
B4 Pt9 P91 127.5(2)
B10 Pt9 P91 173.3(2)
B8 Pt9 P91 88.1(2)
C21 Pt19 B14 132.8(3)
C21 Pt19 B20 88.4(3)
B14 Pt19 B20 48.2(4)
C21 Pt19 B18 165.9(3)
B14 Pt19 B18 48.3(3)
B20 Pt19 B18 86.1(3)
C21 Pt19 P27 96.3(2)
B14 Pt19 P27 127.3(3)
B20 Pt19 P27 175.3(3)
B18 Pt19 P27 89.4(2)
C28 P27 C40 104.2(3)
C28 P27 C34 105.4(3)
C40 P27 C34 101.2(3)
C28 P27 Pt19 114.3(3)
C40 P27 Pt19 115.5(2)
C34 P27 Pt19 114.6(2)
C72 P91 C60 105.5(3)
C72 P91 C66 101.9(3)
C60 P91 C66 107.0(3)
C72 P91 Pt9 117.4(2)
C60 P91 Pt9 109.2(2)
C66 P91 Pt9 114.9(2)
C21 N22 C23 178.6(9)
C92 N93 C94 179.1(7)
B5 C6 B7 112.5(6)
B5 C6 H6A 109.1
B7 C6 H6A 109.1
B5 C6 H6B 109.1
B7 C6 H6B 109.1
H6A C6 H6B 107.8
B15 C16 B17 112.0(7)
B15 C16 H16A 109.2
B17 C16 H16A 109.2
B15 C16 H16B 109.2
B17 C16 H16B 109.2
H16A C16 H16B 107.9
N22 C21 Pt19 175.8(7)
N22 C23 C24 106.8(9)
N22 C23 C25 108.0(8)
C24 C23 C25 111.8(9)
N22 C23 C26 106.5(9)
C24 C23 C26 111.6(11)
C25 C23 C26 111.9(10)
C23 C24 H24A 109.5
C23 C24 H24B 109.5
H24A C24 H24B 109.5
C23 C24 H24C 109.5
H24A C24 H24C 109.5
H24B C24 H24C 109.5
C23 C25 H25A 109.5
C23 C25 H25B 109.5
H25A C25 H25B 109.5
C23 C25 H25C 109.5
H25A C25 H25C 109.5
H25B C25 H25C 109.5
C23 C26 H26A 109.5
C23 C26 H26B 109.5
H26A C26 H26B 109.5
C23 C26 H26C 109.5
H26A C26 H26C 109.5
H26B C26 H26C 109.5
C33 C28 C29 119.3(7)
C33 C28 P27 123.1(6)
C29 C28 P27 117.7(5)
C30 C29 C28 119.8(7)
C30 C29 H29 120.1
C28 C29 H29 120.1
C31 C30 C29 120.5(8)
C31 C30 H30 119.7
C29 C30 H30 119.7
C30 C31 C32 119.9(9)
C30 C31 H31 120.0
C32 C31 H31 120.0
C31 C32 C33 120.5(9)
C31 C32 H32 119.8
C33 C32 H32 119.8
C28 C33 C32 119.9(8)
C28 C33 H33 120.0
C32 C33 H33 120.0
C39 C34 C35 119.7(7)
C39 C34 P27 119.3(6)
C35 C34 P27 121.0(6)
C36 C35 C34 119.5(8)
C36 C35 H35 120.3
C34 C35 H35 120.3
C37 C36 C35 120.2(8)
C37 C36 H36 119.9
C35 C36 H36 119.9
C38 C37 C36 119.9(8)
C38 C37 H37 120.0
C36 C37 H37 120.0
C37 C38 C39 121.2(8)
C37 C38 H38 119.4
C39 C38 H38 119.4
C34 C39 C38 119.4(8)
C34 C39 H39 120.3
C38 C39 H39 120.3
C41 C40 C45 119.2(7)
C41 C40 P27 123.2(6)
C45 C40 P27 117.5(6)
C40 C41 C42 120.0(7)
C40 C41 H41 120.0
C42 C41 H41 120.0
C43 C42 C41 120.2(8)
C43 C42 H42 119.9
C41 C42 H42 119.9
C42 C43 C44 120.1(8)
C42 C43 H43 120.0
C44 C43 H43 120.0
C43 C44 C45 119.8(8)
C43 C44 H44 120.1
C45 C44 H44 120.1
C44 C45 C40 120.6(8)
C44 C45 H45 119.7
C40 C45 H45 119.7
C65 C60 C61 120.1(6)
C65 C60 P91 123.4(5)
C61 C60 P91 116.2(5)
C62 C61 C60 119.8(7)
C62 C61 H61 120.1
C60 C61 H61 120.1
C61 C62 C63 120.4(8)
C61 C62 H62 119.8
C63 C62 H62 119.8
C64 C63 C62 119.7(8)
C64 C63 H63 120.2
C62 C63 H63 120.2
C63 C64 C65 119.8(8)
C63 C64 H64 120.1
C65 C64 H64 120.1
C60 C65 C64 120.3(7)
C60 C65 H65 119.8
C64 C65 H65 119.8
C67 C66 C71 120.0(6)
C67 C66 P91 119.5(5)
C71 C66 P91 120.5(5)
C66 C67 C68 120.0(7)
C66 C67 H67 120.0
C68 C67 H67 120.0
C69 C68 C67 119.9(7)
C69 C68 H68 120.0
C67 C68 H68 120.0
C70 C69 C68 120.3(7)
C70 C69 H69 119.8
C68 C69 H69 119.8
C69 C70 C71 120.5(8)
C69 C70 H70 119.8
C71 C70 H70 119.8
C66 C71 C70 119.2(7)
C66 C71 H71 120.4
C70 C71 H71 120.4
C77 C72 C73 118.7(7)
C77 C72 P91 123.6(6)
C73 C72 P91 117.7(5)
C74 C73 C72 120.4(8)
C74 C73 H73 119.8
C72 C73 H73 119.8
C73 C74 C75 120.2(8)
C73 C74 H74 119.9
C75 C74 H74 119.9
C76 C75 C74 120.2(8)
C76 C75 H75 119.9
C74 C75 H75 119.9
C75 C76 C77 120.3(8)
C75 C76 H76 119.8
C77 C76 H76 119.8
C76 C77 C72 120.3(8)
C76 C77 H77 119.9
C72 C77 H77 119.9
N93 C92 Pt9 177.6(6)
N93 C94 C95 107.3(6)
N93 C94 C97 107.3(6)
C95 C94 C97 111.9(7)
N93 C94 C96 106.8(6)
C95 C94 C96 111.8(7)
C97 C94 C96 111.3(7)
C94 C95 H95A 109.5
C94 C95 H95B 109.5
H95A C95 H95B 109.5
C94 C95 H95C 109.5
H95A C95 H95C 109.5
H95B C95 H95C 109.5
C94 C96 H96A 109.5
C94 C96 H96B 109.5
H96A C96 H96B 109.5
C94 C96 H96C 109.5
H96A C96 H96C 109.5
H96B C96 H96C 109.5
C94 C97 H97A 109.5
C94 C97 H97B 109.5
H97A C97 H97B 109.5
C94 C97 H97C 109.5
H97A C97 H97C 109.5
H97B C97 H97C 109.5
B2 B1 B4 106.4(7)
B2 B1 B10 111.8(7)
B4 B1 B10 60.6(5)
B2 B1 B3 58.3(5)
B4 B1 B3 59.8(5)
B10 B1 B3 110.4(6)
B2 B1 B5 59.4(6)
B4 B1 B5 108.9(6)
B10 B1 B5 64.0(6)
B3 B1 B5 106.8(7)
B2 B1 H1 122.2
B4 B1 H1 122.4
B10 B1 H1 117.8
B3 B1 H1 122.5
B5 B1 H1 121.0
B3 B2 B1 62.0(6)
B3 B2 B5 111.9(7)
B1 B2 B5 62.0(6)
B3 B2 B7 62.1(5)
B1 B2 B7 111.8(7)
B5 B2 B7 109.3(7)
B3 B2 H2 136.4
B1 B2 H2 136.6
B5 B2 H2 110.8
B7 B2 H2 110.8
B2 B3 B4 107.4(7)
B2 B3 B8 112.4(6)
B4 B3 B8 60.4(5)
B2 B3 B1 59.7(6)
B4 B3 B1 59.5(5)
B8 B3 B1 110.6(6)
B2 B3 B7 61.0(6)
B4 B3 B7 108.7(6)
B8 B3 B7 62.9(5)
B1 B3 B7 109.1(6)
B2 B3 H3 120.8
B4 B3 H3 122.7
B8 B3 H3 118.4
B1 B3 H3 121.5
B7 B3 H3 120.4
B1 B4 B3 60.7(5)
B1 B4 B8 111.3(6)
B3 B4 B8 60.1(5)
B1 B4 B10 60.1(5)
B3 B4 B10 110.8(6)
B8 B4 B10 116.2(6)
B1 B4 Pt9 120.6(5)
B3 B4 Pt9 120.8(5)
B8 B4 Pt9 68.5(4)
B10 B4 Pt9 67.7(4)
B1 B4 H4 119.6
B3 B4 H4 119.7
B8 B4 H4 118.0
B10 B4 H4 118.6
Pt9 B4 H4 108.8
C6 B5 B2 56.9(6)
C6 B5 B1 106.4(6)
B2 B5 B1 58.6(6)
C6 B5 B10 113.7(6)
B2 B5 B10 105.6(6)
B1 B5 B10 57.3(5)
C6 B5 H5 112.0
B2 B5 H5 141.3
B1 B5 H5 140.6
B10 B5 H5 112.2
C6 B5 H51 96(4)
B2 B5 H51 129(5)
B1 B5 H51 98(4)
B10 B5 H51 41(4)
H5 B5 H51 86.9
C6 B7 B2 56.3(5)
C6 B7 B3 104.6(7)
B2 B7 B3 56.9(5)
C6 B7 B8 113.9(6)
B2 B7 B8 104.7(6)
B3 B7 B8 57.6(4)
C6 B7 H7 112.6
B2 B7 H7 142.3
B3 B7 H7 141.6
B8 B7 H7 112.1
C6 B7 H78 98(5)
B2 B7 H78 129(5)
B3 B7 H78 99(4)
B8 B7 H78 42(4)
H7 B7 H78 85.8
B3 B8 B4 59.6(5)
B3 B8 B7 59.5(5)
B4 B8 B7 105.4(6)
B3 B8 Pt9 116.4(5)
B4 B8 Pt9 63.9(4)
B7 B8 Pt9 114.5(5)
B3 B8 H8 136.7
B4 B8 H8 141.2
B7 B8 H8 112.5
Pt9 B8 H8 105.6
B3 B8 H78 99(5)
B4 B8 H78 125(4)
B7 B8 H78 40(5)
Pt9 B8 H78 91(5)
H8 B8 H78 90.3
B1 B10 B4 59.3(5)
B1 B10 B5 58.7(5)
B4 B10 B5 104.0(6)
B1 B10 Pt9 117.0(5)
B4 B10 Pt9 64.3(4)
B5 B10 Pt9 114.6(5)
B1 B10 H10 136.6
B4 B10 H10 141.7
B5 B10 H10 113.4
Pt9 B10 H10 105.0
B1 B10 H51 94(4)
B4 B10 H51 122(4)
B5 B10 H51 36(4)
Pt9 B10 H51 93(4)
H10 B10 H51 94.0
B12 B11 B20 111.2(7)
B12 B11 B14 105.8(7)
B20 B11 B14 61.2(5)
B12 B11 B15 59.7(6)
B20 B11 B15 63.7(6)
B14 B11 B15 109.5(6)
B12 B11 B13 57.7(6)
B20 B11 B13 110.0(6)
B14 B11 B13 59.2(5)
B15 B11 B13 106.7(7)
B12 B11 H11 122.7
B20 B11 H11 118.0
B14 B11 H11 122.3
B15 B11 H11 120.7
B13 B11 H11 123.0
B13 B12 B11 63.2(6)
B13 B12 B17 61.1(6)
B11 B12 B17 111.9(7)
B13 B12 B15 112.6(7)
B11 B12 B15 61.6(6)
B17 B12 B15 110.1(8)
B13 B12 H12 136.1
B11 B12 H12 136.3
B17 B12 H12 110.9
B15 B12 H12 110.4
B12 B13 B18 112.4(7)
B12 B13 B14 106.6(7)
B18 B13 B14 61.2(5)
B12 B13 B17 60.5(6)
B18 B13 B17 63.5(6)
B14 B13 B17 109.2(7)
B12 B13 B11 59.1(6)
B18 B13 B11 110.5(7)
B14 B13 B11 58.8(5)
B17 B13 B11 108.2(7)
B12 B13 H13 121.5
B18 B13 H13 117.8
B14 B13 H13 122.7
B17 B13 H13 120.4
B11 B13 H13 122.2
B11 B14 B13 62.0(6)
B11 B14 B20 59.2(6)
B13 B14 B20 110.6(7)
B11 B14 B18 111.6(7)
B13 B14 B18 59.4(5)
B20 B14 B18 115.5(6)
B11 B14 Pt19 119.4(6)
B13 B14 Pt19 119.3(6)
B20 B14 Pt19 67.3(4)
B18 B14 Pt19 67.8(4)
B11 B14 H14 119.3
B13 B14 H14 119.8
B20 B14 H14 119.1
B18 B14 H14 118.4
Pt19 B14 H14 110.0
C16 B15 B12 56.5(6)
C16 B15 B11 106.4(7)
B12 B15 B11 58.8(6)
C16 B15 B20 113.5(7)
B12 B15 B20 105.1(7)
B11 B15 B20 57.0(5)
C16 B15 H15 112.1
B12 B15 H15 141.5
B11 B15 H15 140.3
B20 B15 H15 112.5
C16 B15 H152 88(5)
B12 B15 H152 126(5)
B11 B15 H152 105(5)
B20 B15 H152 50(5)
H15 B15 H152 85.7
C16 B17 B12 56.3(6)
C16 B17 B13 106.2(7)
B12 B17 B13 58.4(6)
C16 B17 B18 114.8(7)
B12 B17 B18 106.4(7)
B13 B17 B18 58.2(5)
C16 B17 H17 111.9
B12 B17 H17 141.6
B13 B17 H17 140.7
B18 B17 H17 111.1
C16 B17 H171 109(4)
B12 B17 H171 136(4)
B13 B17 H171 95(4)
B18 B17 H171 36(4)
H17 B17 H171 81.9
B13 B18 B14 59.4(5)
B13 B18 B17 58.3(5)
B14 B18 B17 104.0(6)
B13 B18 Pt19 115.9(6)
B14 B18 Pt19 63.9(4)
B17 B18 Pt19 113.6(5)
B13 B18 H18 136.8
B14 B18 H18 141.3
B17 B18 H18 113.8
Pt19 B18 H18 106.0
B13 B18 H171 101(5)
B14 B18 H171 135(5)
B17 B18 H171 43(5)
Pt19 B18 H171 99(5)
H18 B18 H171 81.7
B11 B20 B14 59.6(6)
B11 B20 B15 59.3(6)
B14 B20 B15 104.9(7)
B11 B20 Pt19 117.2(6)
B14 B20 Pt19 64.4(4)
B15 B20 Pt19 114.7(5)
B11 B20 H20 136.5
B14 B20 H20 141.3
B15 B20 H20 112.9
Pt19 B20 H20 105.0
B11 B20 H152 104(5)
B14 B20 H152 122(5)
B15 B20 H152 47(5)
Pt19 B20 H152 83(5)
H20 B20 H152 91.0

loop_
_geom_bond_atom_site_label_1
_geom_bond_atom_site_label_2
_geom_bond_distance
Pt9 C92 1.970(7)
Pt9 B4 2.162(8)
Pt9 B10 2.218(8)
Pt9 B8 2.239(8)
Pt9 P91 2.2955(17)
Pt19 C21 1.960(8)
Pt19 B14 2.173(9)
Pt19 B20 2.223(9)
Pt19 B18 2.241(9)
Pt19 P27 2.2996(18)
P27 C28 1.823(7)
P27 C40 1.826(7)
P27 C34 1.827(7)
P91 C72 1.819(7)
P91 C60 1.830(7)
P91 C66 1.831(7)
N22 C21 1.152(10)
N22 C23 1.448(12)
N93 C92 1.156(9)
N93 C94 1.454(9)
C6 B5 1.741(15)
C6 B7 1.742(12)
C6 H6A 1.0700
C6 H6B 1.0700
C16 B15 1.741(15)
C16 B17 1.755(15)
C16 H16A 1.0700
C16 H16B 1.0700
C23 C24 1.526(16)
C23 C25 1.537(14)
C23 C26 1.542(16)
C24 H24A 1.0699
C24 H24B 1.0699
C24 H24C 1.0699
C25 H25A 1.0699
C25 H25B 1.0699
C25 H25C 1.0699
C26 H26A 1.0699
C26 H26B 1.0699
C26 H26C 1.0699
C28 C33 1.381(10)
C28 C29 1.404(10)
C29 C30 1.377(11)
C29 H29 1.0700
C30 C31 1.372(13)
C30 H30 1.0700
C31 C32 1.377(14)
C31 H31 1.0700
C32 C33 1.386(12)
C32 H32 1.0700
C33 H33 1.0700
C34 C39 1.386(11)
C34 C35 1.412(11)
C35 C36 1.397(11)
C35 H35 1.0700
C36 C37 1.381(14)
C36 H36 1.0700
C37 C38 1.372(13)
C37 H37 1.0700
C38 C39 1.397(11)
C38 H38 1.0700
C39 H39 1.0700
C40 C41 1.391(10)
C40 C45 1.399(11)
C41 C42 1.403(11)
C41 H41 1.0700
C42 C43 1.384(13)
C42 H42 1.0700
C43 C44 1.388(13)
C43 H43 1.0700
C44 C45 1.393(12)
C44 H44 1.0700
C45 H45 1.0700
C60 C65 1.380(10)
C60 C61 1.395(10)
C61 C62 1.377(11)
C61 H61 1.0700
C62 C63 1.400(13)
C62 H62 1.0700
C63 C64 1.384(12)
C63 H63 1.0700
C64 C65 1.393(10)
C64 H64 1.0700
C65 H65 1.0700
C66 C67 1.386(10)
C66 C71 1.395(10)
C67 C68 1.399(10)
C67 H67 1.0700
C68 C69 1.378(12)
C68 H68 1.0700
C69 C70 1.377(13)
C69 H69 1.0700
C70 C71 1.400(10)
C70 H70 1.0700
C71 H71 1.0700
C72 C77 1.404(10)
C72 C73 1.407(10)
C73 C74 1.386(11)
C73 H73 1.0700
C74 C75 1.392(13)
C74 H74 1.0700
C75 C76 1.378(14)
C75 H75 1.0700
C76 C77 1.395(12)
C76 H76 1.0700
C77 H77 1.0700
C94 C95 1.520(11)
C94 C97 1.528(11)
C94 C96 1.536(11)
C95 H95A 1.0699
C95 H95B 1.0699
C95 H95C 1.0699
C96 H96A 1.0699
C96 H96B 1.0699
C96 H96C 1.0699
C97 H97A 1.0699
C97 H97B 1.0699
C97 H97C 1.0699
B1 B2 1.743(15)
B1 B4 1.760(12)
B1 B10 1.775(13)
B1 B3 1.782(13)
B1 B5 1.803(13)
B1 H1 1.0699
B2 B3 1.716(13)
B2 B5 1.759(15)
B2 B7 1.791(15)
B2 H2 1.0699
B3 B4 1.765(13)
B3 B8 1.774(12)
B3 B7 1.811(13)
B3 H3 1.0699
B4 B8 1.780(12)
B4 B10 1.782(12)
B4 H4 1.0699
B5 B10 1.897(14)
B5 H5 1.0699
B5 H51 1.14(9)
B7 B8 1.872(12)
B7 H7 1.0699
B7 H78 1.22(10)
B8 H8 1.0699
B8 H78 1.26(9)
B10 H10 1.0699
B10 H51 1.29(8)
B11 B12 1.754(14)
B11 B20 1.760(14)
B11 B14 1.767(13)
B11 B15 1.804(15)
B11 B13 1.824(15)
B11 H11 1.0699
B12 B13 1.728(15)
B12 B17 1.765(16)
B12 B15 1.771(17)
B12 H12 1.0699
B13 B18 1.774(13)
B13 B14 1.775(14)
B13 B17 1.777(14)
B13 H13 1.0699
B14 B20 1.796(14)
B14 B18 1.807(13)
B14 H14 1.0699
B15 B20 1.883(14)
B15 H15 1.0699
B15 H152 1.38(13)
B17 B18 1.867(14)
B17 H17 1.0699
B17 H171 1.29(10)
B18 H18 1.0699
B18 H171 1.13(9)
B20 H20 1.0699
B20 H152 1.46(11)
